data_7047728
loop_
_publ_author_name
'Alaji, Zahra'
'Safaei, Elham'
'Yi, Hong'
'Cong, Hengjiang'
'Wojtczak, Andrzej'
'Lei, Aiwen'

_publ_section_title
;
 Redox active ligand and metal cooperation for C(sp<sup>2</sup>)-H
 oxidation: extension of the galactose oxidase mechanism in water-mediated
 amide formation.
;
_journal_issue 43
_journal_name_full 'Dalton transactions (Cambridge, England : 2003)'
_journal_page_first 15293
_journal_page_last 15297
_journal_paper_doi 10.1039/c8dt03477j
_journal_volume 47
_journal_year 2018
_chemical_formula_sum 'C29 H33 Cu N4 O'
_chemical_formula_weight 517.13
_space_group_crystal_system orthorhombic
_space_group_IT_number 62
_space_group_name_Hall '-P 2ac 2n'
_space_group_name_H-M_alt 'P n m a'
_symmetry_space_group_name_Hall '-P 2ac 2n'
_symmetry_space_group_name_H-M 'P n m a'
_atom_sites_solution_hydrogens mixed
_atom_sites_solution_primary direct
_atom_sites_solution_secondary difmap
_audit_creation_method SHELXL-2014/7
_audit_update_record
;
2016-10-03 deposited with the CCDC.
2018-09-28 downloaded from the CCDC.
;
_cell_angle_alpha 90
_cell_angle_beta 90
_cell_angle_gamma 90
_cell_formula_units_Z 4
_cell_length_a 24.983(3)
_cell_length_b 6.9452(7)
_cell_length_c 16.3797(17)
_cell_measurement_reflns_used 5083
_cell_measurement_temperature 296(2)
_cell_measurement_theta_max 25.59
_cell_measurement_theta_min 2.49
_cell_volume 2842.1(5)
_computing_cell_refinement 'Bruker SAINT'
_computing_data_collection 'Bruker APEX2'
_computing_data_reduction 'Bruker SAINT'
_computing_molecular_graphics 'Bruker SHELXTL'
_computing_publication_material 'Bruker SHELXTL'
_computing_structure_refinement 'SHELXL-2014/7 (Sheldrick, 2014)'
_computing_structure_solution 'SHELXS-97 (Sheldrick, 2008)'
_diffrn_ambient_temperature 296(2)
_diffrn_measured_fraction_theta_full 0.985
_diffrn_measured_fraction_theta_max 0.979
_diffrn_measurement_device_type 'Bruker Kappa APEX-Duo CCD'
_diffrn_measurement_method '\f and \w scans'
_diffrn_radiation_type MoK\a
_diffrn_radiation_wavelength 0.71073
_diffrn_reflns_av_R_equivalents 0.0522
_diffrn_reflns_av_unetI/netI 0.0457
_diffrn_reflns_Laue_measured_fraction_full 0.985
_diffrn_reflns_Laue_measured_fraction_max 0.979
_diffrn_reflns_limit_h_max 30
_diffrn_reflns_limit_h_min -33
_diffrn_reflns_limit_k_max 9
_diffrn_reflns_limit_k_min -9
_diffrn_reflns_limit_l_max 20
_diffrn_reflns_limit_l_min -22
_diffrn_reflns_number 20727
_diffrn_reflns_point_group_measured_fraction_full 0.985
_diffrn_reflns_point_group_measured_fraction_max 0.979
_diffrn_reflns_theta_full 25.242
_diffrn_reflns_theta_max 28.695
_diffrn_reflns_theta_min 1.487
_diffrn_source 'fine-focus sealed tube'
_exptl_absorpt_coefficient_mu 0.794
_exptl_absorpt_correction_T_max 0.7458
_exptl_absorpt_correction_T_min 0.6319
_exptl_absorpt_correction_type multi-scan
_exptl_absorpt_process_details 'SADABS-2012/1 (Bruker,2012)'
_exptl_crystal_colour black
_exptl_crystal_density_diffrn 1.209
_exptl_crystal_density_method 'not measured'
_exptl_crystal_description prism
_exptl_crystal_F_000 1088
_exptl_crystal_size_max 0.140
_exptl_crystal_size_mid 0.120
_exptl_crystal_size_min 0.070
_refine_diff_density_max 1.610
_refine_diff_density_min -0.245
_refine_diff_density_rms 0.092
_refine_ls_extinction_method none
_refine_ls_goodness_of_fit_ref 1.043
_refine_ls_hydrogen_treatment mixed
_refine_ls_matrix_type full
_refine_ls_number_parameters 221
_refine_ls_number_reflns 3878
_refine_ls_number_restraints 0
_refine_ls_restrained_S_all 1.043
_refine_ls_R_factor_all 0.0812
_refine_ls_R_factor_gt 0.0561
_refine_ls_shift/su_max 0.001
_refine_ls_shift/su_mean 0.000
_refine_ls_structure_factor_coef Fsqd
_refine_ls_weighting_details 'w=1/[\s^2^(Fo^2^)+(0.0853P)^2^+1.6858P] where P=(Fo^2^+2Fc^2^)/3'
_refine_ls_weighting_scheme calc
_refine_ls_wR_factor_gt 0.1476
_refine_ls_wR_factor_ref 0.1637
_reflns_Friedel_coverage 0.000
_reflns_number_gt 2797
_reflns_number_total 3878
_reflns_threshold_expression 'I > 2\s(I)'
_cod_data_source_file c8dt03477j2.cif
_cod_data_source_block z_sq
_cod_depositor_comments 'Adding full bibliography for 7047724--7047728.cif.'
_cod_database_code 7047728
_shelx_shelxl_version_number 2014/7
_shelx_space_group_comment
;
The symmetry employed for this shelxl refinement is uniquely defined
by the following loop, which should always be used as a source of
symmetry information in preference to the above space-group names.
They are only intended as comments.
;
_shelx_estimated_absorpt_t_min 0.897
_shelx_estimated_absorpt_t_max 0.946

loop_
_space_group_symop_operation_xyz
'x, y, z'
'-x+1/2, -y, z+1/2'
'-x, y+1/2, -z'
'x+1/2, -y+1/2, -z+1/2'
'-x, -y, -z'
'x-1/2, y, -z-1/2'
'x, -y-1/2, z'
'-x-1/2, y-1/2, z-1/2'

loop_
_atom_site_label
_atom_site_type_symbol
_atom_site_fract_x
_atom_site_fract_y
_atom_site_fract_z
_atom_site_U_iso_or_equiv
_atom_site_adp_type
_atom_site_occupancy
_atom_site_site_symmetry_order
_atom_site_calc_flag
_atom_site_refinement_flags_posn
_atom_site_refinement_flags_adp
_atom_site_refinement_flags_occupancy
Cu1 Cu 0.95876(2) 0.2500 0.04124(3) 0.03884(17) Uani 1 2 d S T P
H1 H 1.001(2) 0.2500 0.216(3) 0.064(15) Uiso 1 2 d S . P
N1 N 1.02757(14) 0.2500 0.0994(2) 0.0425(7) Uani 1 2 d S T P
O1 O 0.91628(10) 0.2500 0.13832(16) 0.0459(7) Uani 1 2 d S T P
C1 C 1.03397(18) 0.2500 0.1808(3) 0.0508(10) Uani 1 2 d S T P
C2 C 1.0840(2) 0.2500 0.2153(3) 0.0650(13) Uani 1 2 d S T P
H2 H 1.0857 0.2500 0.2653 0.078 Uiso 1 2 d R U P
N2 N 1.00211(13) 0.2500 -0.05427(18) 0.0379(7) Uani 1 2 d S T P
C3 C 1.1281(2) 0.2500 0.1656(4) 0.0739(16) Uani 1 2 d S T P
H3 H 1.160(2) 0.2500 0.183(4) 0.079(18) Uiso 1 2 d S . P
N3 N 0.89102(12) 0.2500 -0.0152(2) 0.0388(7) Uani 1 2 d S T P
C4 C 1.12173(19) 0.2500 0.0816(4) 0.0652(13) Uani 1 2 d S T P
H4 H 1.1522 0.2500 0.0425 0.078 Uiso 1 2 d R U P
N4 N 0.7347(2) -0.2500 0.2619(4) 0.0998(18) Uani 1 2 d S T P
C5 C 1.06963(16) 0.2500 0.0504(3) 0.0440(9) Uani 1 2 d S T P
C13 C 0.88568(16) 0.2500 -0.0940(2) 0.0445(9) Uani 1 2 d S T P
H13 H 0.8568 0.2500 -0.1215 0.053 Uiso 1 2 d R U P
C14 C 0.84761(15) 0.2500 0.0405(2) 0.0383(8) Uani 1 2 d S T P
C15 C 0.79406(15) 0.2500 0.0184(2) 0.0405(8) Uani 1 2 d S T P
H15 H 0.7850 0.2500 -0.0339 0.049 Uiso 1 2 d R U P
C16 C 0.75449(15) 0.2500 0.0775(2) 0.0397(8) Uani 1 2 d S T P
C17 C 0.77166(16) 0.2500 0.1590(2) 0.0412(8) Uani 1 2 d S T P
H17 H 0.747(2) 0.2500 0.200(3) 0.073(16) Uiso 1 2 d S . P
C18 C 0.82409(15) 0.2500 0.1846(2) 0.0372(8) Uani 1 2 d S T P
C19 C 0.86409(15) 0.2500 0.1221(2) 0.0395(8) Uani 1 2 d S T P
C22 C 0.87369(13) 0.0697(5) 0.2937(2) 0.0587(8) Uani 1 1 d . . .
H22C H 0.8841 0.0704 0.3501 0.088 Uiso 1 1 calc R U .
H22B H 0.9051 0.0679 0.2599 0.088 Uiso 1 1 calc R U .
H22A H 0.8525 -0.0425 0.2827 0.088 Uiso 1 1 calc R U .
C21 C 0.79175(18) 0.2500 0.3317(3) 0.0563(11) Uani 1 2 d S T P
H21B H 0.8026 0.2500 0.3785 0.084 Uiso 1 2 d R U P
H21A H 0.7705 0.1470 0.3269 0.084 Uiso 1 1 d R U .
C20 C 0.84097(16) 0.2500 0.2751(2) 0.0444(9) Uani 1 2 d S T P
C25 C 0.66797(14) 0.0725(7) 0.0933(3) 0.0808(12) Uani 1 1 d . . .
H25A H 0.6300 0.0780 0.0842 0.121 Uiso 1 1 calc R U .
H25B H 0.6749 0.0677 0.1509 0.121 Uiso 1 1 calc R U .
H25C H 0.6823 -0.0406 0.0677 0.121 Uiso 1 1 calc R U .
C24 C 0.6839(2) 0.2500 -0.0345(3) 0.086(2) Uani 1 2 d S T P
H24A H 0.6461 0.2500 -0.0448 0.129 Uiso 1 2 d R U P
H24B H 0.6997 0.3629 -0.0582 0.129 Uiso 1 1 d R U .
C23 C 0.69420(16) 0.2500 0.0572(3) 0.0499(10) Uani 1 2 d S T P
C26 C 0.7942(3) -0.2500 0.1326(4) 0.0805(17) Uani 1 2 d S T P
H26A H 0.8313 -0.2500 0.1478 0.121 Uiso 1 2 d R U P
H26B H 0.7866 -0.3629 0.1009 0.121 Uiso 1 1 d R U .
C27 C 0.7612(2) -0.2500 0.2069(5) 0.0732(15) Uani 1 2 d S T P
C12 C 0.92870(16) 0.2500 -0.1527(2) 0.0430(9) Uani 1 2 d S T P
C11 C 0.9120(2) 0.2500 -0.2352(3) 0.0573(12) Uani 1 2 d S T P
H11 H 0.8795 0.2500 -0.2540 0.069 Uiso 1 2 d R U P
C10 C 0.9475(2) 0.2500 -0.2989(3) 0.0619(13) Uani 1 2 d S T P
H10 H 0.9367 0.2500 -0.3619 0.074 Uiso 1 2 d R U P
C9 C 1.0019(2) 0.2500 -0.2805(3) 0.0614(12) Uani 1 2 d S T P
H9 H 1.0356 0.2500 -0.3276 0.074 Uiso 1 2 d R U P
C8 C 1.01969(18) 0.2500 -0.2011(3) 0.0515(10) Uani 1 2 d S T P
H8 H 1.060(2) 0.2500 -0.194(3) 0.051(13) Uiso 1 2 d S . P
C7 C 0.98430(16) 0.2500 -0.1331(2) 0.0420(9) Uani 1 2 d S T P
C6 C 1.05901(18) 0.2500 -0.0401(3) 0.0457(9) Uani 1 2 d S T P
H6 H 1.089(2) 0.2500 -0.079(3) 0.055 Uiso 1 2 d S U P

loop_
_atom_site_aniso_label
_atom_site_aniso_U_11
_atom_site_aniso_U_22
_atom_site_aniso_U_33
_atom_site_aniso_U_23
_atom_site_aniso_U_13
_atom_site_aniso_U_12
Cu1 0.0355(3) 0.0414(3) 0.0397(3) 0.000 0.00366(18) 0.000
N1 0.0438(17) 0.0373(18) 0.0463(19) 0.000 -0.0003(14) 0.000
O1 0.0324(13) 0.0656(19) 0.0396(15) 0.000 0.0001(11) 0.000
C1 0.048(2) 0.053(3) 0.052(3) 0.000 -0.0031(19) 0.000
C2 0.060(3) 0.081(4) 0.054(3) 0.000 -0.011(2) 0.000
N2 0.0365(15) 0.0365(17) 0.0407(18) 0.000 0.0072(12) 0.000
C3 0.047(3) 0.099(5) 0.076(4) 0.000 -0.018(3) 0.000
N3 0.0392(16) 0.0406(18) 0.0365(15) 0.000 0.0062(12) 0.000
C4 0.041(2) 0.081(4) 0.073(3) 0.000 0.002(2) 0.000
N4 0.072(3) 0.121(5) 0.106(5) 0.000 0.006(3) 0.000
C5 0.042(2) 0.037(2) 0.053(2) 0.000 0.0004(17) 0.000
C13 0.040(2) 0.055(3) 0.038(2) 0.000 0.0029(15) 0.000
C14 0.0392(18) 0.041(2) 0.0350(18) 0.000 0.0056(14) 0.000
C15 0.0423(19) 0.043(2) 0.0363(19) 0.000 -0.0009(15) 0.000
C16 0.0370(18) 0.039(2) 0.043(2) 0.000 0.0015(15) 0.000
C17 0.043(2) 0.041(2) 0.039(2) 0.000 0.0073(16) 0.000
C18 0.0416(19) 0.0337(19) 0.0364(18) 0.000 0.0049(14) 0.000
C19 0.0402(18) 0.037(2) 0.041(2) 0.000 0.0044(15) 0.000
C22 0.0607(18) 0.068(2) 0.0473(17) 0.0103(16) 0.0006(13) 0.0093(16)
C21 0.052(2) 0.076(3) 0.041(2) 0.000 0.0090(19) 0.000
C20 0.045(2) 0.053(2) 0.0344(19) 0.000 0.0037(15) 0.000
C25 0.0527(19) 0.087(3) 0.103(3) 0.018(2) -0.0063(19) -0.0159(19)
C24 0.050(3) 0.145(6) 0.063(3) 0.000 -0.010(2) 0.000
C23 0.0339(18) 0.063(3) 0.053(2) 0.000 0.0004(16) 0.000
C26 0.080(4) 0.059(3) 0.102(5) 0.000 0.021(3) 0.000
C27 0.057(3) 0.055(3) 0.108(5) 0.000 -0.004(3) 0.000
C12 0.047(2) 0.044(2) 0.038(2) 0.000 0.0020(16) 0.000
C11 0.053(2) 0.075(3) 0.043(2) 0.000 -0.0011(19) 0.000
C10 0.066(3) 0.078(4) 0.041(2) 0.000 0.007(2) 0.000
C9 0.064(3) 0.076(3) 0.044(2) 0.000 0.014(2) 0.000
C8 0.045(2) 0.059(3) 0.051(2) 0.000 0.0108(19) 0.000
C7 0.043(2) 0.036(2) 0.047(2) 0.000 0.0074(17) 0.000
C6 0.0404(19) 0.045(2) 0.052(2) 0.000 0.0071(18) 0.000

loop_
_atom_type_symbol
_atom_type_description
_atom_type_scat_dispersion_real
_atom_type_scat_dispersion_imag
_atom_type_scat_source
C C 0.0033 0.0016 'International Tables Vol C Tables 4.2.6.8 and 6.1.1.4'
H H 0.0000 0.0000 'International Tables Vol C Tables 4.2.6.8 and 6.1.1.4'
N N 0.0061 0.0033 'International Tables Vol C Tables 4.2.6.8 and 6.1.1.4'
O O 0.0106 0.0060 'International Tables Vol C Tables 4.2.6.8 and 6.1.1.4'
Cu Cu 0.3201 1.2651 'International Tables Vol C Tables 4.2.6.8 and 6.1.1.4'

loop_
_geom_angle_atom_site_label_1
_geom_angle_atom_site_label_2
_geom_angle_atom_site_label_3
_geom_angle
_geom_angle_site_symmetry_1
_geom_angle_site_symmetry_3
N2 Cu1 O1 179.03(13) . .
N2 Cu1 N3 96.03(13) . .
O1 Cu1 N3 84.94(12) . .
N2 Cu1 N1 84.31(14) . .
O1 Cu1 N1 94.72(13) . .
N3 Cu1 N1 179.66(14) . .
C5 N1 C1 120.6(4) . .
C5 N1 Cu1 113.6(3) . .
C1 N1 Cu1 125.8(3) . .
C19 O1 Cu1 112.2(2) . .
N1 C1 C2 121.1(5) . .
N1 C1 H1 118(3) . .
C2 C1 H1 121(3) . .
C3 C2 C1 119.2(5) . .
C3 C2 H2 123.6 . .
C1 C2 H2 117.2 . .
C7 N2 C6 118.3(3) . .
C7 N2 Cu1 126.3(3) . .
C6 N2 Cu1 115.4(3) . .
C2 C3 C4 119.9(5) . .
C2 C3 H3 124(4) . .
C4 C3 H3 116(4) . .
C13 N3 C14 124.2(3) . .
C13 N3 Cu1 124.6(3) . .
C14 N3 Cu1 111.2(2) . .
C3 C4 C5 118.1(5) . .
C3 C4 H4 123.5 . .
C5 C4 H4 118.4 . .
N1 C5 C4 121.1(4) . .
N1 C5 C6 117.3(4) . .
C4 C5 C6 121.6(4) . .
N3 C13 C12 125.9(4) . .
N3 C13 H13 127.9 . .
C12 C13 H13 106.2 . .
C15 C14 C19 122.3(3) . .
C15 C14 N3 124.7(3) . .
C19 C14 N3 113.0(3) . .
C16 C15 C14 120.4(4) . .
C16 C15 H15 119.5 . .
C14 C15 H15 120.0 . .
C15 C16 C17 116.6(4) . .
C15 C16 C23 123.2(4) . .
C17 C16 C23 120.2(3) . .
C18 C17 C16 125.6(4) . .
C18 C17 H17 115(3) . .
C16 C17 H17 120(3) . .
C17 C18 C19 116.5(3) . .
C17 C18 C20 123.7(3) . .
C19 C18 C20 119.8(3) . .
O1 C19 C14 118.6(3) . .
O1 C19 C18 122.8(3) . .
C14 C19 C18 118.6(3) . .
C20 C22 H22C 109.5 . .
C20 C22 H22B 109.5 . .
H22C C22 H22B 109.5 . .
C20 C22 H22A 109.5 . .
H22C C22 H22A 109.5 . .
H22B C22 H22A 109.5 . .
C20 C21 H21B 107.5 . .
C20 C21 H21A 114.9 . .
H21B C21 H21A 106.3 . .
C22 C20 C22 110.3(4) 7_565 .
C22 C20 C21 107.9(2) 7_565 .
C22 C20 C21 107.9(2) . .
C22 C20 C18 109.8(2) 7_565 .
C22 C20 C18 109.8(2) . .
C21 C20 C18 111.1(3) . .
C23 C25 H25A 109.5 . .
C23 C25 H25B 109.5 . .
H25A C25 H25B 109.5 . .
C23 C25 H25C 109.5 . .
H25A C25 H25C 109.5 . .
H25B C25 H25C 109.5 . .
C23 C24 H24A 109.8 . .
C23 C24 H24B 109.3 . .
H24A C24 H24B 109.5 . .
C25 C23 C25 108.8(4) . 7_565
C25 C23 C24 108.2(3) . .
C25 C23 C24 108.2(3) 7_565 .
C25 C23 C16 109.8(2) . .
C25 C23 C16 109.8(2) 7_565 .
C24 C23 C16 112.1(4) . .
C27 C26 H26A 109.1 . .
C27 C26 H26B 109.7 . .
H26A C26 H26B 109.5 . .
N4 C27 C26 177.9(7) . .
C11 C12 C7 120.1(4) . .
C11 C12 C13 114.7(4) . .
C7 C12 C13 125.2(4) . .
C10 C11 C12 122.5(5) . .
C10 C11 H11 109.6 . .
C12 C11 H11 127.9 . .
C11 C10 C9 117.9(5) . .
C11 C10 H10 125.0 . .
C9 C10 H10 117.1 . .
C8 C9 C10 121.4(4) . .
C8 C9 H9 113.7 . .
C10 C9 H9 124.9 . .
C9 C8 C7 122.7(4) . .
C9 C8 H8 116(3) . .
C7 C8 H8 122(3) . .
N2 C7 C8 122.5(4) . .
N2 C7 C12 122.0(3) . .
C8 C7 C12 115.5(4) . .
N2 C6 C5 109.4(3) . .
N2 C6 H6 131(3) . .
C5 C6 H6 120(3) . .

loop_
_geom_bond_atom_site_label_1
_geom_bond_atom_site_label_2
_geom_bond_distance
_geom_bond_site_symmetry_2
Cu1 N2 1.903(3) .
Cu1 O1 1.912(3) .
Cu1 N3 1.929(3) .
Cu1 N1 1.965(3) .
N1 C5 1.323(5) .
N1 C1 1.343(6) .
O1 C19 1.331(5) .
C1 C2 1.372(6) .
C1 H1 1.01(5) .
C2 C3 1.370(8) .
C2 H2 0.8197 .
N2 C7 1.366(5) .
N2 C6 1.440(5) .
C3 C4 1.384(8) .
C3 H3 0.85(6) .
N3 C13 1.297(5) .
N3 C14 1.418(5) .
C4 C5 1.399(6) .
C4 H4 0.9940 .
N4 C27 1.117(8) .
C5 C6 1.505(6) .
C13 C12 1.442(5) .
C13 H13 0.8501 .
C14 C15 1.386(5) .
C14 C19 1.399(5) .
C15 C16 1.384(5) .
C15 H15 0.8855 .
C16 C17 1.402(6) .
C16 C23 1.543(5) .
C17 C18 1.375(5) .
C17 H17 0.92(6) .
C18 C19 1.431(5) .
C18 C20 1.541(5) .
C22 C20 1.526(4) .
C22 H22C 0.9600 .
C22 H22B 0.9600 .
C22 H22A 0.9600 .
C21 C20 1.540(6) .
C21 H21B 0.8136 .
C21 H21A 0.8941 .
C20 C22 1.526(4) 7_565
C25 C23 1.516(5) .
C25 H25A 0.9600 .
C25 H25B 0.9600 .
C25 H25C 0.9600 .
C24 C23 1.524(6) .
C24 H24A 0.9599 .
C24 H24B 0.9600 .
C23 C25 1.516(5) 7_565
C26 C27 1.471(9) .
C26 H26A 0.9599 .
C26 H26B 0.9600 .
C12 C11 1.414(6) .
C12 C7 1.426(6) .
C11 C10 1.369(6) .
C11 H11 0.8680 .
C10 C9 1.392(7) .
C10 H10 1.0676 .
C9 C8 1.374(7) .
C9 H9 1.1414 .
C8 C7 1.421(6) .
C8 H8 1.00(5) .
C6 H6 0.98(5) .

loop_
_geom_torsion_atom_site_label_1
_geom_torsion_atom_site_label_2
_geom_torsion_atom_site_label_3
_geom_torsion_atom_site_label_4
_geom_torsion
_geom_torsion_site_symmetry_4
C5 N1 C1 C2 0.000(0) .
Cu1 N1 C1 C2 180.000(0) .
N1 C1 C2 C3 0.000(0) .
C1 C2 C3 C4 0.000(0) .
C2 C3 C4 C5 0.000(0) .
C1 N1 C5 C4 0.000(0) .
Cu1 N1 C5 C4 180.0 .
C1 N1 C5 C6 180.000(0) .
Cu1 N1 C5 C6 0.000(0) .
C3 C4 C5 N1 0.000(0) .
C3 C4 C5 C6 180.000(0) .
C14 N3 C13 C12 180.000(0) .
Cu1 N3 C13 C12 0.000(0) .
C13 N3 C14 C15 0.0 .
Cu1 N3 C14 C15 180.0 .
C13 N3 C14 C19 180.000(0) .
Cu1 N3 C14 C19 0.0 .
C19 C14 C15 C16 0.000(0) .
N3 C14 C15 C16 180.0 .
C14 C15 C16 C17 0.000(0) .
C14 C15 C16 C23 180.0 .
C15 C16 C17 C18 0.000(0) .
C23 C16 C17 C18 180.000(0) .
C16 C17 C18 C19 0.000(0) .
C16 C17 C18 C20 180.000(0) .
Cu1 O1 C19 C14 0.000(0) .
Cu1 O1 C19 C18 180.000(0) .
C15 C14 C19 O1 180.0 .
N3 C14 C19 O1 0.000(0) .
C15 C14 C19 C18 0.000(0) .
N3 C14 C19 C18 180.000(0) .
C17 C18 C19 O1 180.000(0) .
C20 C18 C19 O1 0.000(0) .
C17 C18 C19 C14 0.000(0) .
C20 C18 C19 C14 180.000(0) .
C17 C18 C20 C22 -119.3(2) 7_565
C19 C18 C20 C22 60.7(2) 7_565
C17 C18 C20 C22 119.3(2) .
C19 C18 C20 C22 -60.7(2) .
C17 C18 C20 C21 0.000(0) .
C19 C18 C20 C21 180.000(0) .
C15 C16 C23 C25 120.2(3) .
C17 C16 C23 C25 -59.8(3) .
C15 C16 C23 C25 -120.2(3) 7_565
C17 C16 C23 C25 59.8(3) 7_565
C15 C16 C23 C24 0.000(0) .
C17 C16 C23 C24 180.000(0) .
N3 C13 C12 C11 180.000(0) .
N3 C13 C12 C7 0.000(0) .
C7 C12 C11 C10 0.000(0) .
C13 C12 C11 C10 180.000(0) .
C12 C11 C10 C9 0.000(0) .
C11 C10 C9 C8 0.000(0) .
C10 C9 C8 C7 0.000(0) .
C6 N2 C7 C8 0.000(0) .
Cu1 N2 C7 C8 180.000(0) .
C6 N2 C7 C12 180.000(0) .
Cu1 N2 C7 C12 0.000(0) .
C9 C8 C7 N2 180.000(0) .
C9 C8 C7 C12 0.000(0) .
C11 C12 C7 N2 180.000(0) .
C13 C12 C7 N2 0.000(0) .
C11 C12 C7 C8 0.000(0) .
C13 C12 C7 C8 180.000(0) .
C7 N2 C6 C5 180.0 .
Cu1 N2 C6 C5 0.000(0) .
N1 C5 C6 N2 0.0 .
C4 C5 C6 N2 180.0 .
